data_1554611
loop_
_publ_author_name
'Giereth, Robin'
'Reim, Immanuel'
'Frey, Wolfgang'
'Junge, Henrik'
'Tschierlei, Stefanie'
'Karnahl, Michael'

_publ_section_title
;
 Remarkably long-lived excited states of copper photosensitizers
 containing an extended \p-system based on an anthracene moiety
;
_journal_issue 3
_journal_name_full 'Sustainable Energy &amp; Fuels'
_journal_page_first 692
_journal_paper_doi 10.1039/C8SE00521D
_journal_volume 3
_journal_year 2019
_chemical_formula_moiety 'C63 H46 Cu F6 N4 O P3'
_chemical_formula_sum 'C63 H46 Cu F6 N4 O P3'
_chemical_formula_weight 1145.49
_chemical_name_systematic 'compound 2'
_space_group_crystal_system triclinic
_space_group_IT_number 2
_space_group_name_Hall '-P 1'
_space_group_name_H-M_alt 'P -1'
_atom_sites_solution_hydrogens geom
_audit_creation_method SHELXL-2016/4
_audit_update_record
;
2018-08-27 deposited with the CCDC.
2018-11-05 downloaded from the CCDC.
;
_cell_angle_alpha 83.055(4)
_cell_angle_beta 78.448(4)
_cell_angle_gamma 87.667(3)
_cell_formula_units_Z 2
_cell_length_a 11.2628(9)
_cell_length_b 12.4158(9)
_cell_length_c 21.9828(19)
_cell_measurement_reflns_used 8882
_cell_measurement_temperature 130(2)
_cell_measurement_theta_max 26.442
_cell_measurement_theta_min 1.653
_cell_volume 2989.2(4)
_computing_cell_refinement 'Bruker APEXII Software Suite, 2008'
_computing_data_collection 'Bruker APEXII Software Suite, 2008'
_computing_data_reduction 'Bruker APEXII Software Suite, 2008'
_computing_structure_refinement 'SHELXL-2016/4 (Sheldrick, 2016)'
_computing_structure_solution 'SHELXS-2016/4 (Sheldrick, 2016)'
_diffrn_ambient_temperature 130(2)
_diffrn_measured_fraction_theta_full 0.998
_diffrn_measured_fraction_theta_max 0.995
_diffrn_measurement_device_type 'Bruker Kappa APEXII Duo'
_diffrn_measurement_method 'Omega + Phi Scans'
_diffrn_radiation_type MoK\a
_diffrn_radiation_wavelength 0.71073
_diffrn_reflns_av_R_equivalents 0.0411
_diffrn_reflns_av_unetI/netI 0.0492
_diffrn_reflns_Laue_measured_fraction_full 0.998
_diffrn_reflns_Laue_measured_fraction_max 0.995
_diffrn_reflns_limit_h_max 14
_diffrn_reflns_limit_h_min -14
_diffrn_reflns_limit_k_max 15
_diffrn_reflns_limit_k_min -15
_diffrn_reflns_limit_l_max 27
_diffrn_reflns_limit_l_min -27
_diffrn_reflns_number 49288
_diffrn_reflns_point_group_measured_fraction_full 0.998
_diffrn_reflns_point_group_measured_fraction_max 0.995
_diffrn_reflns_theta_full 25.242
_diffrn_reflns_theta_max 26.422
_diffrn_reflns_theta_min 1.653
_exptl_absorpt_coefficient_mu 0.507
_exptl_absorpt_correction_T_max 0.7454
_exptl_absorpt_correction_T_min 0.7032
_exptl_absorpt_correction_type multi-scan
_exptl_absorpt_process_details 'Blessing, 1995'
_exptl_crystal_colour red
_exptl_crystal_density_diffrn 1.273
_exptl_crystal_description prism
_exptl_crystal_F_000 1176
_exptl_crystal_size_max 0.309
_exptl_crystal_size_mid 0.168
_exptl_crystal_size_min 0.164
_refine_diff_density_max 0.439
_refine_diff_density_min -0.312
_refine_diff_density_rms 0.058
_refine_ls_extinction_method none
_refine_ls_goodness_of_fit_ref 1.038
_refine_ls_hydrogen_treatment constr
_refine_ls_matrix_type full
_refine_ls_number_parameters 707
_refine_ls_number_reflns 12239
_refine_ls_number_restraints 12
_refine_ls_restrained_S_all 1.049
_refine_ls_R_factor_all 0.0686
_refine_ls_R_factor_gt 0.0405
_refine_ls_shift/su_max 0.002
_refine_ls_shift/su_mean 0.000
_refine_ls_structure_factor_coef Fsqd
_refine_ls_weighting_details 'w=1/[\s^2^(Fo^2^)+(0.0500P)^2^+0.3400P] where P=(Fo^2^+2Fc^2^)/3'
_refine_ls_weighting_scheme calc
_refine_ls_wR_factor_gt 0.0918
_refine_ls_wR_factor_ref 0.0984
_reflns_Friedel_coverage 0.000
_reflns_number_gt 8882
_reflns_number_total 12239
_reflns_threshold_expression 'I > 2\s(I)'
_cod_data_source_file c8se00521d2.cif
_cod_data_source_block s2349lm_sq
_cod_database_code 1554611
_shelx_shelxl_version_number 2016/4
_shelx_space_group_comment
;
The symmetry employed for this shelxl refinement is uniquely defined
by the following loop, which should always be used as a source of
symmetry information in preference to the above space-group names.
They are only intended as comments.
;
_shelx_estimated_absorpt_t_min 0.859
_shelx_estimated_absorpt_t_max 0.921

loop_
_space_group_symop_operation_xyz
'x, y, z'
'-x, -y, -z'

loop_
_atom_site_label
_atom_site_type_symbol
_atom_site_fract_x
_atom_site_fract_y
_atom_site_fract_z
_atom_site_U_iso_or_equiv
_atom_site_adp_type
_atom_site_occupancy
_atom_site_site_symmetry_order
_atom_site_calc_flag
_atom_site_refinement_flags_posn
_atom_site_refinement_flags_adp
CU1 Cu 0.65184(2) 0.71861(2) 0.26726(2) 0.01974(8) Uani 1 1 d . .
P1 P 0.57428(5) 0.62860(4) 0.36166(3) 0.01747(12) Uani 1 1 d . .
P2 P 0.63659(6) 0.90399(5) 0.25865(3) 0.02786(15) Uani 1 1 d . .
O1 O 0.64017(12) 0.84280(11) 0.38843(7) 0.0214(3) Uani 1 1 d . .
N1 N 0.63194(15) 0.68389(14) 0.17866(8) 0.0214(4) Uani 1 1 d . .
C1 C 0.5296(2) 0.68457(18) 0.15652(11) 0.0277(5) Uani 1 1 d . .
N2 N 0.83457(15) 0.68806(13) 0.22534(8) 0.0194(4) Uani 1 1 d . .
C2 C 0.5302(2) 0.6720(2) 0.09433(12) 0.0350(6) Uani 1 1 d . .
H2 H 0.456234 0.674565 0.079678 0.042 Uiso 1 1 calc R U
C3 C 0.6373(2) 0.6562(2) 0.05457(12) 0.0345(6) Uani 1 1 d . .
H3 H 0.638045 0.648375 0.012034 0.041 Uiso 1 1 calc R U
N3 N 0.7273(2) 0.5008(2) -0.06277(11) 0.0465(6) Uani 1 1 d . .
C4 C 0.7470(2) 0.65134(18) 0.07645(11) 0.0267(5) Uani 1 1 d . .
N4 N 1.2679(2) 0.7798(2) 0.03576(11) 0.0496(6) Uani 1 1 d . .
C5 C 0.73866(19) 0.67005(17) 0.13880(10) 0.0221(5) Uani 1 1 d . .
C6 C 0.84884(18) 0.67713(16) 0.16336(10) 0.0208(5) Uani 1 1 d . .
C7 C 0.93345(18) 0.69106(16) 0.25023(10) 0.0207(5) Uani 1 1 d . .
C8 C 1.04880(19) 0.67853(18) 0.21469(11) 0.0251(5) Uani 1 1 d . .
H8 H 1.117409 0.675487 0.233947 0.030 Uiso 1 1 calc R U
C9 C 1.0641(2) 0.67053(18) 0.15190(11) 0.0282(5) Uani 1 1 d . .
H9 H 1.143021 0.661649 0.127696 0.034 Uiso 1 1 calc R U
C10 C 0.96268(19) 0.67551(17) 0.12360(10) 0.0233(5) Uani 1 1 d . .
C11 C 0.9713(2) 0.67273(18) 0.05626(11) 0.0276(5) Uani 1 1 d . .
C12 C 0.8664(2) 0.64297(18) 0.03536(11) 0.0270(5) Uani 1 1 d . .
C13 C 0.8822(2) 0.6113(2) -0.02506(11) 0.0321(6) Uani 1 1 d . .
C14 C 0.9919(2) 0.6294(2) -0.06960(11) 0.0352(6) Uani 1 1 d . .
C15 C 1.0884(2) 0.6785(2) -0.05175(12) 0.0376(6) Uani 1 1 d . .
C16 C 1.0774(2) 0.6953(2) 0.01204(11) 0.0322(6) Uani 1 1 d . .
C17 C 1.1946(2) 0.7064(3) -0.09717(13) 0.0497(8) Uani 1 1 d . .
H17 H 1.259016 0.741854 -0.086055 0.060 Uiso 1 1 calc R U
C18 C 1.2036(3) 0.6821(3) -0.15680(14) 0.0601(9) Uani 1 1 d . .
H18 H 1.275286 0.699808 -0.186862 0.072 Uiso 1 1 calc R U
C19 C 1.1090(3) 0.6316(3) -0.17449(13) 0.0551(8) Uani 1 1 d . .
H19 H 1.117366 0.615281 -0.216272 0.066 Uiso 1 1 calc R U
C20 C 1.0050(3) 0.6056(2) -0.13235(12) 0.0440(7) Uani 1 1 d . .
H20 H 0.941240 0.571494 -0.144880 0.053 Uiso 1 1 calc R U
C21 C 0.7910(2) 0.5529(2) -0.04453(12) 0.0363(6) Uani 1 1 d . .
C22 C 1.1822(2) 0.7424(2) 0.02754(12) 0.0379(6) Uani 1 1 d . .
C23 C 0.4120(2) 0.7025(2) 0.20052(12) 0.0370(6) Uani 1 1 d . .
H23A H 0.369616 0.633538 0.212978 0.055 Uiso 1 1 calc R U
H23B H 0.361359 0.754777 0.179625 0.055 Uiso 1 1 calc R U
H23C H 0.428300 0.730910 0.237686 0.055 Uiso 1 1 calc R U
C24 C 0.91800(19) 0.70724(19) 0.31736(10) 0.0267(5) Uani 1 1 d . .
H24A H 0.845984 0.752895 0.329169 0.040 Uiso 1 1 calc R U
H24B H 0.989647 0.742755 0.324111 0.040 Uiso 1 1 calc R U
H24C H 0.908187 0.636718 0.343018 0.040 Uiso 1 1 calc R U
C25 C 0.65971(17) 0.65445(16) 0.42093(10) 0.0186(4) Uani 1 1 d . .
C26 C 0.68514(17) 0.76072(16) 0.42748(10) 0.0190(5) Uani 1 1 d . .
C27 C 0.75552(18) 0.78825(17) 0.46816(11) 0.0221(5) Uani 1 1 d . .
C28 C 0.80707(19) 0.70370(18) 0.50235(11) 0.0251(5) Uani 1 1 d . .
H28 H 0.857338 0.719457 0.529957 0.030 Uiso 1 1 calc R U
C29 C 0.78565(19) 0.59700(18) 0.49643(11) 0.0251(5) Uani 1 1 d . .
H29 H 0.822286 0.540124 0.519626 0.030 Uiso 1 1 calc R U
C30 C 0.71135(18) 0.57192(17) 0.45705(10) 0.0214(5) Uani 1 1 d . .
H30 H 0.695383 0.498197 0.454580 0.026 Uiso 1 1 calc R U
C31 C 0.7299(2) 0.96761(17) 0.30290(12) 0.0286(5) Uani 1 1 d . .
C32 C 0.72200(19) 0.92648(16) 0.36485(11) 0.0246(5) Uani 1 1 d . .
C33 C 0.79151(19) 0.96195(17) 0.40418(12) 0.0281(5) Uani 1 1 d . .
C34 C 0.8744(2) 1.04392(18) 0.37784(14) 0.0356(6) Uani 1 1 d . .
H34 H 0.924202 1.070101 0.402772 0.043 Uiso 1 1 calc R U
C35 C 0.8847(2) 1.08719(19) 0.31633(14) 0.0399(7) Uani 1 1 d . .
H35 H 0.941744 1.142550 0.299353 0.048 Uiso 1 1 calc R U
C36 C 0.8127(2) 1.05084(18) 0.27889(13) 0.0361(6) Uani 1 1 d . .
H36 H 0.819599 1.082493 0.236800 0.043 Uiso 1 1 calc R U
C37 C 0.77088(19) 0.90868(18) 0.47125(12) 0.0282(5) Uani 1 1 d . .
C38 C 0.6519(2) 0.95529(19) 0.50794(13) 0.0342(6) Uani 1 1 d . .
H38A H 0.657935 1.034179 0.506106 0.051 Uiso 1 1 calc R U
H38B H 0.638663 0.922873 0.551622 0.051 Uiso 1 1 calc R U
H38C H 0.583791 0.938314 0.489308 0.051 Uiso 1 1 calc R U
C39 C 0.8737(2) 0.9290(2) 0.50416(14) 0.0410(7) Uani 1 1 d . .
H39A H 0.950478 0.902724 0.480601 0.061 Uiso 1 1 calc R U
H39B H 0.857991 0.890328 0.546481 0.061 Uiso 1 1 calc R U
H39C H 0.878695 1.006952 0.506502 0.061 Uiso 1 1 calc R U
C40 C 0.58364(18) 0.48119(16) 0.36447(10) 0.0180(4) Uani 1 1 d . .
C41 C 0.69395(19) 0.43631(17) 0.33657(11) 0.0244(5) Uani 1 1 d . .
H41 H 0.758560 0.482540 0.316040 0.029 Uiso 1 1 calc R U
C42 C 0.7096(2) 0.32516(18) 0.33865(11) 0.0297(6) Uani 1 1 d . .
H42 H 0.785750 0.295234 0.320734 0.036 Uiso 1 1 calc R U
C43 C 0.6150(2) 0.25720(18) 0.36668(11) 0.0289(5) Uani 1 1 d . .
H43 H 0.625662 0.180729 0.367872 0.035 Uiso 1 1 calc R U
C44 C 0.5053(2) 0.30131(18) 0.39284(12) 0.0312(6) Uani 1 1 d . .
H44 H 0.439481 0.254960 0.411264 0.037 Uiso 1 1 calc R U
C45 C 0.4899(2) 0.41232(17) 0.39258(11) 0.0253(5) Uani 1 1 d . .
H45 H 0.414361 0.441553 0.411844 0.030 Uiso 1 1 calc R U
C46 C 0.41710(18) 0.65662(16) 0.39899(10) 0.0193(5) Uani 1 1 d . .
C47 C 0.32341(19) 0.63072(17) 0.37063(12) 0.0274(5) Uani 1 1 d . .
H47 H 0.341783 0.596769 0.333302 0.033 Uiso 1 1 calc R U
C48 C 0.2045(2) 0.65385(19) 0.39618(13) 0.0353(6) Uani 1 1 d . .
H48 H 0.141495 0.635814 0.376405 0.042 Uiso 1 1 calc R U
C49 C 0.1764(2) 0.70338(19) 0.45069(14) 0.0382(7) Uani 1 1 d . .
H49 H 0.094367 0.719525 0.468151 0.046 Uiso 1 1 calc R U
C50 C 0.2681(2) 0.72913(19) 0.47950(12) 0.0344(6) Uani 1 1 d . .
H50 H 0.249143 0.762754 0.516931 0.041 Uiso 1 1 calc R U
C51 C 0.38808(19) 0.70592(17) 0.45379(11) 0.0256(5) Uani 1 1 d . .
H51 H 0.450813 0.723846 0.473771 0.031 Uiso 1 1 calc R U
C52 C 0.4915(2) 0.97363(18) 0.28076(11) 0.0278(5) Uani 1 1 d . .
C53 C 0.3897(2) 0.91447(19) 0.30945(11) 0.0344(6) Uani 1 1 d . .
H53 H 0.395628 0.837569 0.316105 0.041 Uiso 1 1 calc R U
C54 C 0.2791(2) 0.9660(2) 0.32862(12) 0.0394(6) Uani 1 1 d . .
H54 H 0.209669 0.924529 0.347818 0.047 Uiso 1 1 calc R U
C55 C 0.2705(2) 1.0775(2) 0.31968(12) 0.0381(6) Uani 1 1 d . .
H55 H 0.194780 1.112966 0.332383 0.046 Uiso 1 1 calc R U
C56 C 0.3716(2) 1.1378(2) 0.29230(13) 0.0409(7) Uani 1 1 d . .
H56 H 0.365667 1.214784 0.286967 0.049 Uiso 1 1 calc R U
C57 C 0.4813(2) 1.08644(19) 0.27263(12) 0.0357(6) Uani 1 1 d . .
H57 H 0.550375 1.128378 0.253417 0.043 Uiso 1 1 calc R U
C58 C 0.6946(3) 0.95413(19) 0.17687(13) 0.0453(7) Uani 1 1 d . .
C59 C 0.6155(4) 0.9864(3) 0.13729(15) 0.0664(10) Uani 1 1 d . .
H59 H 0.531645 0.996555 0.153558 0.080 Uiso 1 1 calc R U
C60 C 0.6618(5) 1.0045(3) 0.07143(18) 0.0949(14) Uani 1 1 d . .
H60 H 0.609291 1.026705 0.043244 0.114 Uiso 1 1 calc R U
C61 C 0.7837(5) 0.9890(3) 0.0497(2) 0.1017(16) Uani 1 1 d . U
H61 H 0.814319 0.999967 0.005959 0.122 Uiso 1 1 calc R U
C62 C 0.8617(4) 0.9588(3) 0.08823(19) 0.0841(13) Uani 1 1 d . U
H62 H 0.945771 0.950622 0.071800 0.101 Uiso 1 1 calc R U
C63 C 0.8176(3) 0.9401(2) 0.15178(15) 0.0617(10) Uani 1 1 d . .
H63 H 0.871937 0.917195 0.178945 0.074 Uiso 1 1 calc R U
P3 P 0.10072(6) 1.38316(5) 0.32124(3) 0.03470(17) Uani 1 1 d . .
F1 F 0.21843(13) 1.33999(12) 0.34700(7) 0.0467(4) Uani 1 1 d . .
F2 F 0.05821(14) 1.44738(12) 0.38045(8) 0.0531(4) Uani 1 1 d . .
F3 F 0.14169(15) 1.31668(14) 0.26220(8) 0.0614(5) Uani 1 1 d . .
F4 F 0.17492(14) 1.48570(13) 0.28405(8) 0.0573(5) Uani 1 1 d . .
F5 F -0.01531(14) 1.42847(14) 0.29441(9) 0.0655(5) Uani 1 1 d . .
F6 F 0.02790(15) 1.28073(13) 0.35830(9) 0.0638(5) Uani 1 1 d . .

loop_
_atom_site_aniso_label
_atom_site_aniso_U_11
_atom_site_aniso_U_22
_atom_site_aniso_U_33
_atom_site_aniso_U_23
_atom_site_aniso_U_13
_atom_site_aniso_U_12
CU1 0.01844(14) 0.01708(13) 0.02325(16) -0.00178(10) -0.00351(11) 0.00050(10)
P1 0.0166(3) 0.0141(3) 0.0223(3) -0.0038(2) -0.0039(2) -0.0019(2)
P2 0.0358(3) 0.0165(3) 0.0292(4) 0.0003(2) -0.0037(3) 0.0028(2)
O1 0.0194(7) 0.0128(7) 0.0323(9) -0.0029(6) -0.0055(7) -0.0029(6)
N1 0.0188(9) 0.0207(9) 0.0249(11) -0.0014(8) -0.0055(8) 0.0009(7)
C1 0.0224(12) 0.0300(13) 0.0313(14) -0.0032(10) -0.0075(10) 0.0017(10)
N2 0.0184(9) 0.0163(9) 0.0230(11) 0.0002(7) -0.0046(8) 0.0004(7)
C2 0.0247(13) 0.0504(16) 0.0338(15) -0.0082(12) -0.0140(11) 0.0032(11)
C3 0.0328(14) 0.0459(15) 0.0280(14) -0.0081(11) -0.0120(11) 0.0036(12)
N3 0.0517(15) 0.0550(15) 0.0402(14) -0.0166(12) -0.0218(12) 0.0097(12)
C4 0.0284(12) 0.0277(12) 0.0249(13) -0.0029(10) -0.0083(10) 0.0035(10)
N4 0.0333(13) 0.0709(17) 0.0413(15) 0.0100(12) -0.0077(11) -0.0080(12)
C5 0.0225(11) 0.0194(11) 0.0247(13) -0.0003(9) -0.0070(10) 0.0020(9)
C6 0.0214(11) 0.0166(10) 0.0239(13) 0.0010(9) -0.0056(9) 0.0012(8)
C7 0.0196(11) 0.0178(11) 0.0238(12) 0.0013(9) -0.0048(9) 0.0006(8)
C8 0.0181(11) 0.0301(12) 0.0264(13) 0.0022(10) -0.0066(10) 0.0010(9)
C9 0.0185(11) 0.0356(13) 0.0285(14) -0.0015(10) -0.0020(10) 0.0041(10)
C10 0.0228(11) 0.0248(12) 0.0215(13) 0.0000(9) -0.0044(10) 0.0019(9)
C11 0.0249(12) 0.0310(13) 0.0265(13) -0.0023(10) -0.0062(10) 0.0059(10)
C12 0.0266(12) 0.0317(13) 0.0226(13) -0.0008(10) -0.0072(10) 0.0069(10)
C13 0.0324(13) 0.0388(14) 0.0272(14) -0.0057(11) -0.0121(11) 0.0097(11)
C14 0.0368(14) 0.0434(15) 0.0239(14) -0.0040(11) -0.0044(11) 0.0096(12)
C15 0.0335(14) 0.0518(17) 0.0243(14) -0.0027(12) -0.0015(11) 0.0103(12)
C16 0.0254(13) 0.0428(15) 0.0266(14) -0.0009(11) -0.0037(11) 0.0059(11)
C17 0.0352(15) 0.077(2) 0.0330(17) -0.0076(15) 0.0028(13) 0.0036(14)
C18 0.0479(18) 0.092(3) 0.0339(18) -0.0080(17) 0.0071(15) 0.0084(17)
C19 0.061(2) 0.076(2) 0.0252(16) -0.0127(15) -0.0015(15) 0.0144(17)
C20 0.0473(17) 0.0551(18) 0.0292(15) -0.0092(13) -0.0063(13) 0.0108(14)
C21 0.0400(15) 0.0450(16) 0.0242(14) -0.0065(12) -0.0082(12) 0.0137(13)
C22 0.0284(14) 0.0552(17) 0.0244(14) 0.0055(12) 0.0016(11) 0.0033(13)
C23 0.0209(12) 0.0522(16) 0.0399(16) -0.0100(13) -0.0080(11) 0.0007(11)
C24 0.0186(11) 0.0364(13) 0.0260(13) -0.0040(10) -0.0054(10) -0.0029(10)
C25 0.0142(10) 0.0214(11) 0.0189(12) -0.0044(9) 0.0013(9) -0.0016(8)
C26 0.0142(10) 0.0177(11) 0.0246(12) -0.0055(9) -0.0011(9) 0.0019(8)
C27 0.0135(10) 0.0251(12) 0.0278(13) -0.0094(10) 0.0002(9) -0.0038(9)
C28 0.0162(11) 0.0358(13) 0.0251(13) -0.0087(10) -0.0050(9) -0.0008(10)
C29 0.0213(11) 0.0284(12) 0.0247(13) 0.0007(10) -0.0049(10) 0.0010(9)
C30 0.0209(11) 0.0195(11) 0.0225(12) -0.0030(9) -0.0006(9) -0.0010(9)
C31 0.0267(12) 0.0145(11) 0.0420(16) -0.0050(10) 0.0002(11) 0.0005(9)
C32 0.0176(11) 0.0137(11) 0.0412(15) -0.0065(10) -0.0008(10) -0.0012(8)
C33 0.0182(11) 0.0189(11) 0.0476(16) -0.0118(10) -0.0021(11) -0.0001(9)
C34 0.0227(12) 0.0202(12) 0.064(2) -0.0140(12) -0.0035(12) -0.0034(10)
C35 0.0279(13) 0.0179(12) 0.068(2) -0.0049(13) 0.0047(13) -0.0055(10)
C36 0.0319(13) 0.0171(12) 0.0516(18) 0.0001(11) 0.0075(13) 0.0016(10)
C37 0.0203(11) 0.0259(12) 0.0412(15) -0.0154(11) -0.0049(11) -0.0050(9)
C38 0.0259(12) 0.0303(13) 0.0500(17) -0.0217(12) -0.0059(12) -0.0008(10)
C39 0.0287(13) 0.0412(15) 0.0604(19) -0.0216(13) -0.0158(13) -0.0064(11)
C40 0.0207(11) 0.0188(10) 0.0155(11) -0.0047(8) -0.0039(9) -0.0014(8)
C41 0.0229(11) 0.0198(11) 0.0289(13) -0.0042(9) 0.0000(10) -0.0038(9)
C42 0.0289(13) 0.0230(12) 0.0350(15) -0.0090(10) 0.0014(11) 0.0025(10)
C43 0.0394(14) 0.0163(11) 0.0303(14) -0.0064(10) -0.0032(11) -0.0013(10)
C44 0.0319(13) 0.0211(12) 0.0373(15) -0.0046(10) 0.0040(11) -0.0109(10)
C45 0.0229(11) 0.0223(11) 0.0293(14) -0.0068(10) 0.0013(10) -0.0035(9)
C46 0.0165(10) 0.0141(10) 0.0262(13) 0.0012(9) -0.0034(9) -0.0018(8)
C47 0.0248(12) 0.0225(12) 0.0361(15) 0.0008(10) -0.0113(11) -0.0024(9)
C48 0.0226(12) 0.0254(13) 0.0587(18) 0.0054(12) -0.0152(12) -0.0036(10)
C49 0.0182(12) 0.0242(13) 0.067(2) -0.0003(12) 0.0005(12) 0.0029(10)
C50 0.0271(13) 0.0263(13) 0.0460(17) -0.0089(11) 0.0041(12) 0.0005(10)
C51 0.0194(11) 0.0223(12) 0.0348(14) -0.0056(10) -0.0032(10) -0.0009(9)
C52 0.0360(13) 0.0212(12) 0.0284(14) -0.0039(10) -0.0118(11) 0.0051(10)
C53 0.0478(16) 0.0235(12) 0.0320(15) -0.0025(10) -0.0102(12) 0.0083(11)
C54 0.0418(15) 0.0355(15) 0.0405(16) -0.0033(12) -0.0087(13) 0.0042(12)
C55 0.0393(15) 0.0331(14) 0.0446(17) -0.0095(12) -0.0148(13) 0.0140(12)
C56 0.0464(16) 0.0213(13) 0.0608(19) -0.0107(12) -0.0226(14) 0.0098(12)
C57 0.0400(14) 0.0218(12) 0.0483(17) -0.0039(11) -0.0167(12) 0.0027(11)
C58 0.079(2) 0.0157(12) 0.0337(16) 0.0036(11) 0.0011(15) 0.0039(13)
C59 0.110(3) 0.0504(19) 0.0361(19) 0.0025(15) -0.0155(19) 0.0072(19)
C60 0.163(5) 0.069(3) 0.047(2) 0.0126(19) -0.022(3) 0.014(3)
C61 0.149(4) 0.077(3) 0.056(3) 0.000(2) 0.025(3) 0.022(3)
C62 0.118(3) 0.0423(19) 0.066(2) 0.0133(17) 0.029(2) 0.016(2)
C63 0.092(3) 0.0227(14) 0.051(2) 0.0050(13) 0.0245(18) 0.0072(15)
P3 0.0299(3) 0.0264(3) 0.0536(5) -0.0107(3) -0.0194(3) 0.0048(3)
F1 0.0416(9) 0.0475(9) 0.0559(10) -0.0056(8) -0.0240(8) 0.0126(7)
F2 0.0523(10) 0.0411(9) 0.0701(12) -0.0251(8) -0.0127(9) 0.0063(7)
F3 0.0678(11) 0.0673(12) 0.0599(12) -0.0323(9) -0.0276(9) 0.0186(9)
F4 0.0526(10) 0.0448(9) 0.0733(12) 0.0124(8) -0.0200(9) -0.0050(8)
F5 0.0410(9) 0.0697(12) 0.0990(15) -0.0220(10) -0.0413(10) 0.0162(8)
F6 0.0607(11) 0.0373(9) 0.0930(14) -0.0111(9) -0.0090(10) -0.0169(8)

loop_
_atom_type_symbol
_atom_type_description
_atom_type_scat_dispersion_real
_atom_type_scat_dispersion_imag
_atom_type_scat_source
C C 0.0033 0.0016 'International Tables Vol C Tables 4.2.6.8 and 6.1.1.4'
H H 0.0000 0.0000 'International Tables Vol C Tables 4.2.6.8 and 6.1.1.4'
N N 0.0061 0.0033 'International Tables Vol C Tables 4.2.6.8 and 6.1.1.4'
O O 0.0106 0.0060 'International Tables Vol C Tables 4.2.6.8 and 6.1.1.4'
F F 0.0171 0.0103 'International Tables Vol C Tables 4.2.6.8 and 6.1.1.4'
P P 0.1023 0.0942 'International Tables Vol C Tables 4.2.6.8 and 6.1.1.4'
Cu Cu 0.3201 1.2651 'International Tables Vol C Tables 4.2.6.8 and 6.1.1.4'

loop_
_geom_angle_atom_site_label_1
_geom_angle_atom_site_label_2
_geom_angle_atom_site_label_3
_geom_angle
N1 CU1 N2 79.12(7)
N1 CU1 P1 128.17(5)
N2 CU1 P1 118.97(5)
N1 CU1 P2 102.73(5)
N2 CU1 P2 103.73(5)
P1 CU1 P2 116.69(2)
C40 P1 C25 102.49(9)
C40 P1 C46 104.24(9)
C25 P1 C46 102.89(9)
C40 P1 CU1 114.47(7)
C25 P1 CU1 111.62(7)
C46 P1 CU1 119.24(7)
C52 P2 C31 101.16(10)
C52 P2 C58 106.05(12)
C31 P2 C58 105.16(13)
C52 P2 CU1 121.51(8)
C31 P2 CU1 114.38(7)
C58 P2 CU1 107.25(8)
C26 O1 C32 113.41(16)
C1 N1 C5 118.20(19)
C1 N1 CU1 127.69(15)
C5 N1 CU1 113.76(14)
N1 C1 C2 122.0(2)
N1 C1 C23 117.9(2)
C2 C1 C23 120.1(2)
C7 N2 C6 118.80(17)
C7 N2 CU1 128.08(14)
C6 N2 CU1 112.62(13)
C3 C2 C1 119.8(2)
C3 C2 H2 120.1
C1 C2 H2 120.1
C2 C3 C4 120.1(2)
C2 C3 H3 119.9
C4 C3 H3 119.9
C5 C4 C3 116.3(2)
C5 C4 C12 120.1(2)
C3 C4 C12 123.1(2)
N1 C5 C4 123.5(2)
N1 C5 C6 116.75(19)
C4 C5 C6 119.75(19)
N2 C6 C10 122.7(2)
N2 C6 C5 116.90(18)
C10 C6 C5 120.3(2)
N2 C7 C8 121.2(2)
N2 C7 C24 118.80(18)
C8 C7 C24 120.03(19)
C9 C8 C7 120.3(2)
C9 C8 H8 119.9
C7 C8 H8 119.9
C8 C9 C10 119.7(2)
C8 C9 H9 120.2
C10 C9 H9 120.2
C6 C10 C9 116.7(2)
C6 C10 C11 120.0(2)
C9 C10 C11 123.23(19)
C16 C11 C12 118.6(2)
C16 C11 C10 123.3(2)
C12 C11 C10 118.1(2)
C13 C12 C11 118.0(2)
C13 C12 C4 123.0(2)
C11 C12 C4 118.9(2)
C12 C13 C14 122.0(2)
C12 C13 C21 122.2(2)
C14 C13 C21 115.7(2)
C15 C14 C13 118.6(2)
C15 C14 C20 119.0(2)
C13 C14 C20 122.3(3)
C14 C15 C17 119.4(2)
C14 C15 C16 118.5(2)
C17 C15 C16 122.1(3)
C11 C16 C15 122.3(2)
C11 C16 C22 122.1(2)
C15 C16 C22 115.5(2)
C18 C17 C15 119.7(3)
C18 C17 H17 120.2
C15 C17 H17 120.2
C17 C18 C19 121.1(3)
C17 C18 H18 119.4
C19 C18 H18 119.4
C20 C19 C18 120.7(3)
C20 C19 H19 119.7
C18 C19 H19 119.7
C19 C20 C14 120.0(3)
C19 C20 H20 120.0
C14 C20 H20 120.0
N3 C21 C13 173.6(3)
N4 C22 C16 175.6(3)
C1 C23 H23A 109.5
C1 C23 H23B 109.5
H23A C23 H23B 109.5
C1 C23 H23C 109.5
H23A C23 H23C 109.5
H23B C23 H23C 109.5
C7 C24 H24A 109.5
C7 C24 H24B 109.5
H24A C24 H24B 109.5
C7 C24 H24C 109.5
H24A C24 H24C 109.5
H24B C24 H24C 109.5
C26 C25 C30 116.9(2)
C26 C25 P1 119.58(16)
C30 C25 P1 123.29(16)
C27 C26 C25 123.88(19)
C27 C26 O1 119.25(18)
C25 C26 O1 116.82(19)
C26 C27 C28 117.4(2)
C26 C27 C37 117.20(19)
C28 C27 C37 125.4(2)
C29 C28 C27 120.5(2)
C29 C28 H28 119.8
C27 C28 H28 119.8
C28 C29 C30 120.8(2)
C28 C29 H29 119.6
C30 C29 H29 119.6
C29 C30 C25 120.5(2)
C29 C30 H30 119.8
C25 C30 H30 119.8
C32 C31 C36 117.2(2)
C32 C31 P2 116.91(17)
C36 C31 P2 125.8(2)
C31 C32 C33 124.2(2)
C31 C32 O1 117.0(2)
C33 C32 O1 118.8(2)
C32 C33 C34 116.6(2)
C32 C33 C37 117.5(2)
C34 C33 C37 126.0(2)
C35 C34 C33 121.0(3)
C35 C34 H34 119.5
C33 C34 H34 119.5
C34 C35 C36 120.7(2)
C34 C35 H35 119.6
C36 C35 H35 119.6
C35 C36 C31 120.3(3)
C35 C36 H36 119.8
C31 C36 H36 119.8
C33 C37 C27 106.03(18)
C33 C37 C39 112.6(2)
C27 C37 C39 112.0(2)
C33 C37 C38 108.70(19)
C27 C37 C38 109.08(18)
C39 C37 C38 108.27(19)
C37 C38 H38A 109.5
C37 C38 H38B 109.5
H38A C38 H38B 109.5
C37 C38 H38C 109.5
H38A C38 H38C 109.5
H38B C38 H38C 109.5
C37 C39 H39A 109.5
C37 C39 H39B 109.5
H39A C39 H39B 109.5
C37 C39 H39C 109.5
H39A C39 H39C 109.5
H39B C39 H39C 109.5
C45 C40 C41 118.72(19)
C45 C40 P1 124.38(15)
C41 C40 P1 116.89(16)
C42 C41 C40 120.4(2)
C42 C41 H41 119.8
C40 C41 H41 119.8
C43 C42 C41 120.3(2)
C43 C42 H42 119.9
C41 C42 H42 119.9
C44 C43 C42 119.4(2)
C44 C43 H43 120.3
C42 C43 H43 120.3
C43 C44 C45 120.6(2)
C43 C44 H44 119.7
C45 C44 H44 119.7
C40 C45 C44 120.48(19)
C40 C45 H45 119.8
C44 C45 H45 119.8
C47 C46 C51 118.68(19)
C47 C46 P1 119.05(17)
C51 C46 P1 122.24(16)
C48 C47 C46 120.7(2)
C48 C47 H47 119.6
C46 C47 H47 119.6
C47 C48 C49 120.2(2)
C47 C48 H48 119.9
C49 C48 H48 119.9
C50 C49 C48 119.8(2)
C50 C49 H49 120.1
C48 C49 H49 120.1
C49 C50 C51 120.1(2)
C49 C50 H50 120.0
C51 C50 H50 120.0
C50 C51 C46 120.5(2)
C50 C51 H51 119.7
C46 C51 H51 119.7
C53 C52 C57 118.6(2)
C53 C52 P2 119.89(16)
C57 C52 P2 121.46(19)
C52 C53 C54 120.9(2)
C52 C53 H53 119.5
C54 C53 H53 119.5
C55 C54 C53 119.7(3)
C55 C54 H54 120.2
C53 C54 H54 120.2
C54 C55 C56 120.1(2)
C54 C55 H55 119.9
C56 C55 H55 119.9
C55 C56 C57 120.1(2)
C55 C56 H56 119.9
C57 C56 H56 119.9
C56 C57 C52 120.5(2)
C56 C57 H57 119.7
C52 C57 H57 119.7
C59 C58 C63 119.4(3)
C59 C58 P2 120.4(2)
C63 C58 P2 119.2(2)
C58 C59 C60 119.1(4)
C58 C59 H59 120.5
C60 C59 H59 120.5
C61 C60 C59 118.7(4)
C61 C60 H60 120.6
C59 C60 H60 120.6
C62 C61 C60 122.5(4)
C62 C61 H61 118.8
C60 C61 H61 118.8
C61 C62 C63 119.2(4)
C61 C62 H62 120.4
C63 C62 H62 120.4
C62 C63 C58 121.2(4)
C62 C63 H63 119.4
C58 C63 H63 119.4
F6 P3 F2 89.46(10)
F6 P3 F1 90.27(9)
F2 P3 F1 90.23(9)
F6 P3 F5 91.03(10)
F2 P3 F5 89.98(9)
F1 P3 F5 178.69(11)
F6 P3 F4 179.55(10)
F2 P3 F4 90.65(10)
F1 P3 F4 89.30(9)
F5 P3 F4 89.40(10)
F6 P3 F3 89.45(10)
F2 P3 F3 178.89(11)
F1 P3 F3 90.00(9)
F5 P3 F3 89.81(9)
F4 P3 F3 90.43(10)

loop_
_geom_bond_atom_site_label_1
_geom_bond_atom_site_label_2
_geom_bond_distance
CU1 N1 2.1011(18)
CU1 N2 2.1190(16)
CU1 P1 2.2608(6)
CU1 P2 2.2887(6)
P1 C40 1.823(2)
P1 C25 1.832(2)
P1 C46 1.834(2)
P2 C52 1.823(2)
P2 C31 1.827(3)
P2 C58 1.827(3)
O1 C26 1.397(2)
O1 C32 1.398(2)
N1 C1 1.337(3)
N1 C5 1.356(3)
C1 C2 1.393(3)
C1 C23 1.502(3)
N2 C7 1.339(3)
N2 C6 1.362(3)
C2 C3 1.363(3)
C2 H2 0.9500
C3 C4 1.410(3)
C3 H3 0.9500
N3 C21 1.144(3)
C4 C5 1.402(3)
C4 C12 1.470(3)
N4 C22 1.143(3)
C5 C6 1.459(3)
C6 C10 1.401(3)
C7 C8 1.389(3)
C7 C24 1.488(3)
C8 C9 1.372(3)
C8 H8 0.9500
C9 C10 1.401(3)
C9 H9 0.9500
C10 C11 1.469(3)
C11 C16 1.396(3)
C11 C12 1.427(3)
C12 C13 1.406(3)
C13 C14 1.422(3)
C13 C21 1.441(4)
C14 C15 1.411(4)
C14 C20 1.423(4)
C15 C17 1.421(4)
C15 C16 1.423(3)
C16 C22 1.454(4)
C17 C18 1.364(4)
C17 H17 0.9500
C18 C19 1.400(4)
C18 H18 0.9500
C19 C20 1.363(4)
C19 H19 0.9500
C20 H20 0.9500
C23 H23A 0.9800
C23 H23B 0.9800
C23 H23C 0.9800
C24 H24A 0.9800
C24 H24B 0.9800
C24 H24C 0.9800
C25 C26 1.392(3)
C25 C30 1.399(3)
C26 C27 1.387(3)
C27 C28 1.392(3)
C27 C37 1.523(3)
C28 C29 1.382(3)
C28 H28 0.9500
C29 C30 1.387(3)
C29 H29 0.9500
C30 H30 0.9500
C31 C32 1.382(3)
C31 C36 1.402(3)
C32 C33 1.395(3)
C33 C34 1.400(3)
C33 C37 1.518(4)
C34 C35 1.377(4)
C34 H34 0.9500
C35 C36 1.387(4)
C35 H35 0.9500
C36 H36 0.9500
C37 C39 1.527(3)
C37 C38 1.549(3)
C38 H38A 0.9800
C38 H38B 0.9800
C38 H38C 0.9800
C39 H39A 0.9800
C39 H39B 0.9800
C39 H39C 0.9800
C40 C45 1.383(3)
C40 C41 1.397(3)
C41 C42 1.381(3)
C41 H41 0.9500
C42 C43 1.382(3)
C42 H42 0.9500
C43 C44 1.376(3)
C43 H43 0.9500
C44 C45 1.382(3)
C44 H44 0.9500
C45 H45 0.9500
C46 C47 1.395(3)
C46 C51 1.392(3)
C47 C48 1.378(3)
C47 H47 0.9500
C48 C49 1.387(4)
C48 H48 0.9500
C49 C50 1.381(4)
C49 H49 0.9500
C50 C51 1.389(3)
C50 H50 0.9500
C51 H51 0.9500
C52 C53 1.385(3)
C52 C57 1.393(3)
C53 C54 1.389(3)
C53 H53 0.9500
C54 C55 1.376(3)
C54 H54 0.9500
C55 C56 1.381(4)
C55 H55 0.9500
C56 C57 1.382(3)
C56 H56 0.9500
C57 H57 0.9500
C58 C59 1.381(4)
C58 C63 1.398(4)
C59 C60 1.431(5)
C59 H59 0.9500
C60 C61 1.374(6)
C60 H60 0.9500
C61 C62 1.349(6)
C61 H61 0.9500
C62 C63 1.380(5)
C62 H62 0.9500
C63 H63 0.9500
P3 F6 1.5876(18)
P3 F2 1.5903(17)
P3 F1 1.5921(15)
P3 F5 1.5939(16)
P3 F4 1.5965(17)
P3 F3 1.6021(17)

loop_
_geom_torsion_atom_site_label_1
_geom_torsion_atom_site_label_2
_geom_torsion_atom_site_label_3
_geom_torsion_atom_site_label_4
_geom_torsion
C5 N1 C1 C2 -0.3(3)
CU1 N1 C1 C2 172.52(17)
C5 N1 C1 C23 -178.6(2)
CU1 N1 C1 C23 -5.8(3)
N1 C1 C2 C3 1.5(4)
C23 C1 C2 C3 179.8(2)
C1 C2 C3 C4 0.6(4)
C2 C3 C4 C5 -3.7(3)
C2 C3 C4 C12 -175.1(2)
C1 N1 C5 C4 -3.1(3)
CU1 N1 C5 C4 -176.90(16)
C1 N1 C5 C6 175.94(19)
CU1 N1 C5 C6 2.2(2)
C3 C4 C5 N1 5.0(3)
C12 C4 C5 N1 176.75(19)
C3 C4 C5 C6 -174.0(2)
C12 C4 C5 C6 -2.3(3)
C7 N2 C6 C10 -4.0(3)
CU1 N2 C6 C10 168.57(16)
C7 N2 C6 C5 177.71(18)
CU1 N2 C6 C5 -9.7(2)
N1 C5 C6 N2 5.2(3)
C4 C5 C6 N2 -175.67(19)
N1 C5 C6 C10 -173.10(19)
C4 C5 C6 C10 6.0(3)
C6 N2 C7 C8 -2.8(3)
CU1 N2 C7 C8 -174.11(15)
C6 N2 C7 C24 177.68(18)
CU1 N2 C7 C24 6.4(3)
N2 C7 C8 C9 4.7(3)
C24 C7 C8 C9 -175.8(2)
C7 C8 C9 C10 0.3(3)
N2 C6 C10 C9 8.6(3)
C5 C6 C10 C9 -173.15(19)
N2 C6 C10 C11 -174.85(19)
C5 C6 C10 C11 3.4(3)
C8 C9 C10 C6 -6.5(3)
C8 C9 C10 C11 177.1(2)
C6 C10 C11 C16 165.1(2)
C9 C10 C11 C16 -18.6(3)
C6 C10 C11 C12 -16.4(3)
C9 C10 C11 C12 159.9(2)
C16 C11 C12 C13 15.8(3)
C10 C11 C12 C13 -162.8(2)
C16 C11 C12 C4 -161.5(2)
C10 C11 C12 C4 19.9(3)
C5 C4 C12 C13 172.0(2)
C3 C4 C12 C13 -16.9(4)
C5 C4 C12 C11 -10.9(3)
C3 C4 C12 C11 160.3(2)
C11 C12 C13 C14 -13.4(3)
C4 C12 C13 C14 163.8(2)
C11 C12 C13 C21 163.0(2)
C4 C12 C13 C21 -19.8(4)
C12 C13 C14 C15 1.5(4)
C21 C13 C14 C15 -175.1(2)
C12 C13 C14 C20 -174.8(2)
C21 C13 C14 C20 8.6(4)
C13 C14 C15 C17 -174.2(2)
C20 C14 C15 C17 2.2(4)
C13 C14 C15 C16 7.7(4)
C20 C14 C15 C16 -175.9(2)
C12 C11 C16 C15 -6.9(3)
C10 C11 C16 C15 171.6(2)
C12 C11 C16 C22 170.1(2)
C10 C11 C16 C22 -11.4(4)
C14 C15 C16 C11 -5.1(4)
C17 C15 C16 C11 176.9(2)
C14 C15 C16 C22 177.7(2)
C17 C15 C16 C22 -0.3(4)
C14 C15 C17 C18 -2.2(4)
C16 C15 C17 C18 175.7(3)
C15 C17 C18 C19 1.1(5)
C17 C18 C19 C20 0.2(5)
C18 C19 C20 C14 -0.2(4)
C15 C14 C20 C19 -1.0(4)
C13 C14 C20 C19 175.3(3)
C40 P1 C25 C26 172.46(16)
C46 P1 C25 C26 -79.53(17)
CU1 P1 C25 C26 49.49(17)
C40 P1 C25 C30 -1.56(19)
C46 P1 C25 C30 106.45(18)
CU1 P1 C25 C30 -124.53(16)
C30 C25 C26 C27 -1.4(3)
P1 C25 C26 C27 -175.79(16)
C30 C25 C26 O1 175.91(17)
P1 C25 C26 O1 1.5(2)
C32 O1 C26 C27 38.3(2)
C32 O1 C26 C25 -139.15(18)
C25 C26 C27 C28 2.6(3)
O1 C26 C27 C28 -174.63(18)
C25 C26 C27 C37 -177.92(19)
O1 C26 C27 C37 4.8(3)
C26 C27 C28 C29 -1.4(3)
C37 C27 C28 C29 179.1(2)
C27 C28 C29 C30 -0.8(3)
C28 C29 C30 C25 2.1(3)
C26 C25 C30 C29 -1.0(3)
P1 C25 C30 C29 173.16(16)
C52 P2 C31 C32 82.83(18)
C58 P2 C31 C32 -166.97(17)
CU1 P2 C31 C32 -49.57(18)
C52 P2 C31 C36 -100.3(2)
C58 P2 C31 C36 9.9(2)
CU1 P2 C31 C36 127.27(17)
C36 C31 C32 C33 -0.5(3)
P2 C31 C32 C33 176.58(16)
C36 C31 C32 O1 -179.40(17)
P2 C31 C32 O1 -2.3(2)
C26 O1 C32 C31 138.97(19)
C26 O1 C32 C33 -39.9(2)
C31 C32 C33 C34 -0.5(3)
O1 C32 C33 C34 178.36(17)
C31 C32 C33 C37 179.54(19)
O1 C32 C33 C37 -1.6(3)
C32 C33 C34 C35 0.6(3)
C37 C33 C34 C35 -179.4(2)
C33 C34 C35 C36 0.3(3)
C34 C35 C36 C31 -1.3(3)
C32 C31 C36 C35 1.4(3)
P2 C31 C36 C35 -175.39(17)
C32 C33 C37 C27 40.7(2)
C34 C33 C37 C27 -139.3(2)
C32 C33 C37 C39 163.53(19)
C34 C33 C37 C39 -16.4(3)
C32 C33 C37 C38 -76.5(2)
C34 C33 C37 C38 103.5(2)
C26 C27 C37 C33 -42.3(2)
C28 C27 C37 C33 137.1(2)
C26 C27 C37 C39 -165.6(2)
C28 C27 C37 C39 13.8(3)
C26 C27 C37 C38 74.6(3)
C28 C27 C37 C38 -106.0(2)
C25 P1 C40 C45 103.9(2)
C46 P1 C40 C45 -3.1(2)
CU1 P1 C40 C45 -135.06(18)
C25 P1 C40 C41 -75.54(18)
C46 P1 C40 C41 177.49(17)
CU1 P1 C40 C41 45.49(19)
C45 C40 C41 C42 -1.8(3)
P1 C40 C41 C42 177.73(18)
C40 C41 C42 C43 2.0(4)
C41 C42 C43 C44 -0.4(4)
C42 C43 C44 C45 -1.5(4)
C41 C40 C45 C44 -0.1(3)
P1 C40 C45 C44 -179.58(18)
C43 C44 C45 C40 1.8(4)
C40 P1 C46 C47 -64.46(18)
C25 P1 C46 C47 -171.13(17)
CU1 P1 C46 C47 64.73(18)
C40 P1 C46 C51 117.51(18)
C25 P1 C46 C51 10.8(2)
CU1 P1 C46 C51 -113.31(17)
C51 C46 C47 C48 0.3(3)
P1 C46 C47 C48 -177.84(17)
C46 C47 C48 C49 0.0(3)
C47 C48 C49 C50 -0.3(4)
C48 C49 C50 C51 0.3(4)
C49 C50 C51 C46 0.0(3)
C47 C46 C51 C50 -0.2(3)
P1 C46 C51 C50 177.81(17)
C31 P2 C52 C53 -121.1(2)
C58 P2 C52 C53 129.4(2)
CU1 P2 C52 C53 6.8(2)
C31 P2 C52 C57 55.3(2)
C58 P2 C52 C57 -54.2(2)
CU1 P2 C52 C57 -176.80(17)
C57 C52 C53 C54 1.3(4)
P2 C52 C53 C54 177.8(2)
C52 C53 C54 C55 -0.7(4)
C53 C54 C55 C56 -0.6(4)
C54 C55 C56 C57 1.3(4)
C55 C56 C57 C52 -0.7(4)
C53 C52 C57 C56 -0.6(4)
P2 C52 C57 C56 -177.1(2)
C52 P2 C58 C59 -30.3(3)
C31 P2 C58 C59 -136.9(2)
CU1 P2 C58 C59 100.9(2)
C52 P2 C58 C63 162.0(2)
C31 P2 C58 C63 55.3(2)
CU1 P2 C58 C63 -66.8(2)
C63 C58 C59 C60 0.2(4)
P2 C58 C59 C60 -167.6(3)
C58 C59 C60 C61 0.0(5)
C59 C60 C61 C62 -0.9(7)
C60 C61 C62 C63 1.6(6)
C61 C62 C63 C58 -1.4(5)
C59 C58 C63 C62 0.6(4)
P2 C58 C63 C62 168.5(2)
